data_1507897
loop_
_publ_author_name
'Wang, D'
'Niu, C J'
'Li, X Z'
'Zhu, L N'
'Hao, P P'

_publ_section_title
;
 Syntheses, crystal structures and properties of lanthanide complexes
 featuring infinite molecular rectangle strands constructed from a new
 macrocyclic metalloligand
;
_journal_name_full
;
Inorganica Chimica Acta
;
_journal_page_first 20
_journal_page_last 27
_journal_paper_doi 10.1016/j.ica.2012.05.005
_journal_volume 391
_journal_year 2012
_chemical_formula_sum 'C64 H82 Cl3 Gd N8 Ni2 O37'
_chemical_formula_weight 1936.36
_space_group_IT_number 13
_symmetry_cell_setting monoclinic
_symmetry_space_group_name_Hall '-P 2yc'
_symmetry_space_group_name_H-M 'P 1 2/c 1'
_atom_sites_solution_hydrogens geom
_atom_sites_solution_primary direct
_atom_sites_solution_secondary difmap
_cell_angle_alpha 90.00
_cell_angle_beta 98.69(3)
_cell_angle_gamma 90.00
_cell_formula_units_Z 2
_cell_length_a 11.582(2)
_cell_length_b 13.466(3)
_cell_length_c 24.641(5)
_cell_measurement_temperature 113(2)
_cell_volume 3799.0(14)
_computing_cell_refinement crystalclear
_computing_data_collection 'crystalclear(Rigaku/MSC Inc., 2005)'
_computing_data_reduction crystalclear
_computing_molecular_graphics 'Bruker SHELXTL'
_computing_publication_material 'Bruker SHELXTL'
_computing_structure_refinement 'SHELXL-97 (Sheldrick, 1997)'
_computing_structure_solution 'SHELXS-97 (Sheldrick, 1990)'
_diffrn_ambient_temperature 113(2)
_diffrn_detector_area_resol_mean 7.31
_diffrn_measured_fraction_theta_full 0.998
_diffrn_measured_fraction_theta_max 0.998
_diffrn_measurement_device_type 'rigaku saturn CCD area detector'
_diffrn_measurement_method '\w and \f scans'
_diffrn_radiation_monochromator graphite
_diffrn_radiation_source 'fine-focus sealed tube'
_diffrn_radiation_type MoK\a
_diffrn_radiation_wavelength 0.71073
_diffrn_reflns_av_R_equivalents 0.1073
_diffrn_reflns_av_sigmaI/netI 0.0973
_diffrn_reflns_limit_h_max 13
_diffrn_reflns_limit_h_min -13
_diffrn_reflns_limit_k_max 16
_diffrn_reflns_limit_k_min -15
_diffrn_reflns_limit_l_max 29
_diffrn_reflns_limit_l_min -27
_diffrn_reflns_number 25080
_diffrn_reflns_theta_full 25.02
_diffrn_reflns_theta_max 25.02
_diffrn_reflns_theta_min 2.25
_diffrn_standards_decay_% 0
_diffrn_standards_interval_count 0
_diffrn_standards_interval_time 0
_diffrn_standards_number 0
_exptl_absorpt_coefficient_mu 1.557
_exptl_absorpt_correction_T_max 0.8598
_exptl_absorpt_correction_T_min 0.7459
_exptl_absorpt_correction_type multi-scan
_exptl_absorpt_process_details crystalclear
_exptl_crystal_colour colorless
_exptl_crystal_density_diffrn 1.693
_exptl_crystal_density_method 'not measured'
_exptl_crystal_description prism
_exptl_crystal_F_000 1942
_exptl_crystal_size_max 0.20
_exptl_crystal_size_mid 0.16
_exptl_crystal_size_min 0.10
_refine_diff_density_max 1.599
_refine_diff_density_min -1.388
_refine_diff_density_rms 0.137
_refine_ls_extinction_method none
_refine_ls_goodness_of_fit_ref 1.050
_refine_ls_hydrogen_treatment mixed
_refine_ls_matrix_type full
_refine_ls_number_parameters 553
_refine_ls_number_reflns 6695
_refine_ls_number_restraints 12
_refine_ls_restrained_S_all 1.054
_refine_ls_R_factor_all 0.0766
_refine_ls_R_factor_gt 0.0586
_refine_ls_shift/su_max 0.001
_refine_ls_shift/su_mean 0.000
_refine_ls_structure_factor_coef Fsqd
_refine_ls_weighting_details 'calc w=1/[\s^2^(Fo^2^)+(0.0756P)^2^+0.3812P] where P=(Fo^2^+2Fc^2^)/3'
_refine_ls_weighting_scheme calc
_refine_ls_wR_factor_gt 0.1476
_refine_ls_wR_factor_ref 0.1578
_reflns_number_gt 5139
_reflns_number_total 6695
_reflns_threshold_expression >2sigma(I)
_cod_data_source_file R81017EGd.cif
_cod_data_source_block r81017e
_cod_depositor_comments
;
The following automatic conversions were performed:

'_exptl_absorpt_correction_type' value 'MULTI-SCAN' changed to
'multi-scan' according to the built-in table from CIF Core dictionary
named 'cif_core.dic' version 2.4.1 from 2010-06-29.

Automatic conversion script
Id: cif_fix_values 1715 2011-07-08 13:25:40Z adriana 
;
_cod_original_cell_volume 3799.0(13)
_cod_original_sg_symbol_H-M 'P 2/c'
_cod_database_code 1507897

loop_
_symmetry_equiv_pos_as_xyz
'x, y, z'
'-x, y, -z+1/2'
'-x, -y, -z'
'x, -y, z-1/2'

loop_
_atom_site_label
_atom_site_type_symbol
_atom_site_fract_x
_atom_site_fract_y
_atom_site_fract_z
_atom_site_U_iso_or_equiv
_atom_site_adp_type
_atom_site_occupancy
_atom_site_symmetry_multiplicity
_atom_site_calc_flag
_atom_site_refinement_flags
Gd1 Gd 0.5000 0.68795(3) 0.7500 0.02037(15) Uani 1 2 d S
Ni1 Ni 0.53383(6) 0.68583(5) 0.52112(3) 0.01689(19) Uani 1 1 d .
O1 O 0.5710(4) 0.6083(3) 0.67334(15) 0.0292(10) Uani 1 1 d .
O2 O 0.4135(3) 0.7501(3) 0.65591(15) 0.0232(9) Uani 1 1 d .
O3 O 0.5000 0.8665(4) 0.7500 0.0342(15) Uani 1 2 d S
O4 O 0.6963(4) 0.7474(3) 0.74468(17) 0.0359(11) Uani 1 1 d .
O5 O 0.4884(4) 1.0111(3) 0.43216(17) 0.0333(10) Uani 1 1 d .
O6 O 0.3780(3) 0.9102(3) 0.37244(15) 0.0253(9) Uani 1 1 d .
O7 O 0.3143(4) 1.0122(3) 0.23691(17) 0.0383(11) Uani 1 1 d .
O8 O 0.1378(4) 1.1483(3) 0.1884(2) 0.0411(12) Uani 1 1 d .
H8 H 0.0723 1.1761 0.1857 0.062 Uiso 1 1 calc R
O9 O 0.7027(4) 0.4538(3) 0.40500(16) 0.0294(10) Uani 1 1 d .
O10 O 0.8729(3) 0.5032(3) 0.45603(17) 0.0295(10) Uani 1 1 d .
O11 O 0.8869(4) 0.5232(3) 0.33651(18) 0.0431(12) Uani 1 1 d .
O12 O 0.6337(4) 0.4501(3) 0.28192(17) 0.0413(12) Uani 1 1 d .
H12 H 0.6132 0.4907 0.3105 0.050 Uiso 1 1 calc R
N1 N 0.5685(4) 0.5953(3) 0.57873(18) 0.0188(10) Uani 1 1 d .
N2 N 0.4260(4) 0.7417(3) 0.56226(17) 0.0163(10) Uani 1 1 d .
N3 N 0.5085(4) 0.7864(3) 0.46912(18) 0.0196(10) Uani 1 1 d .
N4 N 0.6400(4) 0.6298(3) 0.47788(18) 0.0209(10) Uani 1 1 d .
C1 C 0.5396(5) 0.6339(4) 0.6243(2) 0.0202(12) Uani 1 1 d .
C2 C 0.4511(5) 0.7173(4) 0.6146(2) 0.0197(12) Uani 1 1 d .
C3 C 0.3306(5) 0.8023(4) 0.5423(2) 0.0196(12) Uani 1 1 d .
C4 C 0.2320(5) 0.8078(4) 0.5682(2) 0.0219(13) Uani 1 1 d .
H4 H 0.2318 0.7751 0.6024 0.026 Uiso 1 1 calc R
C5 C 0.1335(5) 0.8607(4) 0.5446(2) 0.0278(14) Uani 1 1 d .
H5 H 0.0660 0.8615 0.5623 0.033 Uiso 1 1 calc R
C6 C 0.1325(5) 0.9122(4) 0.4955(2) 0.0251(13) Uani 1 1 d .
H6 H 0.0646 0.9468 0.4792 0.030 Uiso 1 1 calc R
C7 C 0.2316(5) 0.9118(4) 0.4713(2) 0.0237(13) Uani 1 1 d .
H7 H 0.2333 0.9504 0.4392 0.028 Uiso 1 1 calc R
C8 C 0.3301(5) 0.8564(4) 0.4926(2) 0.0192(12) Uani 1 1 d .
C9 C 0.4283(5) 0.8537(4) 0.4628(2) 0.0193(12) Uani 1 1 d .
C10 C 0.4347(5) 0.9358(4) 0.4213(2) 0.0228(13) Uani 1 1 d .
C11 C 0.3887(6) 0.9789(5) 0.3284(2) 0.0320(15) Uani 1 1 d .
H11A H 0.4657 0.9715 0.3161 0.038 Uiso 1 1 calc R
H11B H 0.3810 1.0482 0.3410 0.038 Uiso 1 1 calc R
C12 C 0.2932(6) 0.9551(5) 0.2828(2) 0.0346(15) Uani 1 1 d .
H12A H 0.2936 0.8833 0.2740 0.042 Uiso 1 1 calc R
H12B H 0.2164 0.9723 0.2931 0.042 Uiso 1 1 calc R
C13 C 0.2384(7) 0.9939(5) 0.1871(3) 0.049(2) Uani 1 1 d .
H13A H 0.2280 0.9213 0.1822 0.059 Uiso 1 1 calc R
H13B H 0.2753 1.0192 0.1561 0.059 Uiso 1 1 calc R
C14 C 0.1219(7) 1.0410(6) 0.1852(3) 0.053(2) Uani 1 1 d .
H14A H 0.0710 1.0231 0.1506 0.063 Uiso 1 1 calc R
H14B H 0.0844 1.0174 0.2164 0.063 Uiso 1 1 calc R
C15 C 0.6099(5) 0.7941(4) 0.4396(2) 0.0212(13) Uani 1 1 d .
H15 H 0.5879 0.8330 0.4050 0.025 Uiso 1 1 calc R
C16 C 0.7064(5) 0.8468(4) 0.4767(2) 0.0261(13) Uani 1 1 d .
H16A H 0.7174 0.8146 0.5132 0.031 Uiso 1 1 calc R
H16B H 0.6830 0.9166 0.4815 0.031 Uiso 1 1 calc R
C17 C 0.8212(5) 0.8455(4) 0.4543(3) 0.0304(14) Uani 1 1 d .
H17A H 0.8149 0.8887 0.4216 0.036 Uiso 1 1 calc R
H17B H 0.8835 0.8727 0.4823 0.036 Uiso 1 1 calc R
C18 C 0.8546(5) 0.7420(5) 0.4390(3) 0.0340(16) Uani 1 1 d .
H18A H 0.8740 0.7014 0.4726 0.041 Uiso 1 1 calc R
H18B H 0.9248 0.7452 0.4205 0.041 Uiso 1 1 calc R
C19 C 0.7551(5) 0.6935(4) 0.4010(2) 0.0263(14) Uani 1 1 d .
H19A H 0.7785 0.6253 0.3923 0.032 Uiso 1 1 calc R
H19B H 0.7408 0.7313 0.3661 0.032 Uiso 1 1 calc R
C20 C 0.6408(5) 0.6886(4) 0.4258(2) 0.0218(13) Uani 1 1 d .
H20 H 0.5777 0.6623 0.3972 0.026 Uiso 1 1 calc R
C21 C 0.6953(5) 0.5458(4) 0.4870(2) 0.0219(13) Uani 1 1 d .
C22 C 0.7559(5) 0.4970(4) 0.4437(2) 0.0231(13) Uani 1 1 d .
C23 C 0.9429(6) 0.4410(5) 0.4240(3) 0.0341(15) Uani 1 1 d .
H23A H 0.8953 0.3839 0.4084 0.041 Uiso 1 1 calc R
H23B H 1.0115 0.4147 0.4487 0.041 Uiso 1 1 calc R
C24 C 0.9833(6) 0.4980(5) 0.3788(3) 0.0420(18) Uani 1 1 d .
H24A H 1.0225 0.5596 0.3938 0.050 Uiso 1 1 calc R
H24B H 1.0411 0.4579 0.3625 0.050 Uiso 1 1 calc R
C25 C 0.8567(7) 0.4458(6) 0.2991(3) 0.051(2) Uani 1 1 d .
H25A H 0.8399 0.3848 0.3189 0.061 Uiso 1 1 calc R
H25B H 0.9222 0.4318 0.2787 0.061 Uiso 1 1 calc R
C26 C 0.7491(7) 0.4769(6) 0.2594(3) 0.054(2) Uani 1 1 d .
H26A H 0.7497 0.4432 0.2237 0.065 Uiso 1 1 calc R
H26B H 0.7517 0.5494 0.2531 0.065 Uiso 1 1 calc R
C27 C 0.6959(5) 0.4842(4) 0.5360(2) 0.0196(12) Uani 1 1 d .
C28 C 0.7589(5) 0.3944(4) 0.5395(2) 0.0252(13) Uani 1 1 d .
H28 H 0.7984 0.3769 0.5097 0.030 Uiso 1 1 calc R
C29 C 0.7666(5) 0.3311(4) 0.5831(2) 0.0261(14) Uani 1 1 d .
H29 H 0.8132 0.2728 0.5844 0.031 Uiso 1 1 calc R
C30 C 0.7053(5) 0.3535(4) 0.6254(2) 0.0249(13) Uani 1 1 d .
H30 H 0.7079 0.3095 0.6556 0.030 Uiso 1 1 calc R
C31 C 0.6399(5) 0.4400(4) 0.6238(2) 0.0250(13) Uani 1 1 d .
H31 H 0.5969 0.4537 0.6529 0.030 Uiso 1 1 calc R
C32 C 0.6359(5) 0.5078(4) 0.5802(2) 0.0198(12) Uani 1 1 d .
Cl1 Cl 0.15427(14) 0.20914(13) 0.37256(7) 0.0391(4) Uani 1 1 d .
O13 O 0.2748(4) 0.2110(4) 0.3659(2) 0.0476(13) Uani 1 1 d .
O14 O 0.0853(5) 0.2324(5) 0.3207(2) 0.0656(17) Uani 1 1 d .
O15 O 0.1344(6) 0.2811(5) 0.4122(2) 0.081(2) Uani 1 1 d .
O16 O 0.1252(5) 0.1130(4) 0.3900(2) 0.0634(17) Uani 1 1 d .
Cl2 Cl 0.5000 0.7225(2) 0.2500 0.0799(11) Uani 1 2 d SU
O17 O 0.4666(14) 0.6400(9) 0.2099(5) 0.091(5) Uani 0.50 1 d P
O18 O 0.6321(15) 0.7118(12) 0.2502(5) 0.102(5) Uani 0.50 1 d PU
O19 O 0.4602(11) 0.8008(9) 0.2098(5) 0.072(3) Uani 0.50 1 d PU
O20 O 0.4814(12) 0.7260(10) 0.2973(5) 0.073(2) Uani 0.50 1 d PU
O21 O 0.9203(17) 0.7257(14) 0.2885(7) 0.113(6) Uani 0.50 1 d P
O23 O 1.0000 0.693(3) 0.2500 0.151(12) Uani 0.50 2 d SP
O22 O 1.001(3) 0.770(2) 0.2827(12) 0.077(9) Uani 0.25 1 d P

loop_
_atom_site_aniso_label
_atom_site_aniso_U_11
_atom_site_aniso_U_22
_atom_site_aniso_U_33
_atom_site_aniso_U_23
_atom_site_aniso_U_13
_atom_site_aniso_U_12
Gd1 0.0300(3) 0.0187(2) 0.0128(2) 0.000 0.00439(17) 0.000
Ni1 0.0190(4) 0.0187(4) 0.0137(4) 0.0000(3) 0.0051(3) 0.0005(3)
O1 0.039(3) 0.033(2) 0.015(2) -0.0032(17) 0.0022(18) 0.0093(19)
O2 0.031(2) 0.024(2) 0.016(2) -0.0006(15) 0.0082(17) 0.0063(17)
O3 0.052(4) 0.023(3) 0.025(3) 0.000 0.000(3) 0.000
O4 0.039(3) 0.036(3) 0.036(3) -0.008(2) 0.015(2) -0.008(2)
O5 0.040(3) 0.027(2) 0.031(3) 0.0053(18) 0.000(2) -0.011(2)
O6 0.030(2) 0.026(2) 0.018(2) 0.0046(16) 0.0004(18) -0.0018(18)
O7 0.050(3) 0.035(3) 0.026(3) 0.0061(19) -0.005(2) 0.005(2)
O8 0.030(3) 0.047(3) 0.046(3) -0.003(2) 0.005(2) 0.004(2)
O9 0.029(2) 0.032(2) 0.028(2) -0.0029(19) 0.0072(19) -0.0032(19)
O10 0.022(2) 0.033(2) 0.035(3) -0.0051(18) 0.0092(19) 0.0036(19)
O11 0.052(3) 0.046(3) 0.031(3) -0.004(2) 0.009(2) -0.003(2)
O12 0.058(3) 0.034(3) 0.030(3) -0.008(2) 0.000(2) -0.019(2)
N1 0.020(3) 0.017(2) 0.020(2) -0.0046(18) 0.005(2) -0.0029(19)
N2 0.018(2) 0.020(2) 0.011(2) 0.0022(17) 0.0009(18) 0.0013(19)
N3 0.019(3) 0.026(3) 0.015(2) 0.0003(19) 0.0053(19) 0.000(2)
N4 0.026(3) 0.021(3) 0.016(2) -0.0006(19) 0.005(2) -0.002(2)
C1 0.022(3) 0.021(3) 0.018(3) -0.002(2) 0.004(2) -0.004(2)
C2 0.022(3) 0.023(3) 0.015(3) -0.002(2) 0.005(2) -0.001(2)
C3 0.024(3) 0.015(3) 0.019(3) -0.002(2) 0.002(2) 0.002(2)
C4 0.022(3) 0.027(3) 0.017(3) 0.003(2) 0.006(2) -0.002(2)
C5 0.018(3) 0.033(3) 0.033(4) -0.003(3) 0.006(3) 0.002(3)
C6 0.015(3) 0.021(3) 0.040(4) -0.004(2) 0.004(3) 0.003(2)
C7 0.031(4) 0.020(3) 0.021(3) 0.000(2) 0.005(3) 0.001(3)
C8 0.023(3) 0.016(3) 0.019(3) -0.004(2) 0.005(2) -0.002(2)
C9 0.024(3) 0.017(3) 0.016(3) -0.004(2) 0.000(2) -0.004(2)
C10 0.019(3) 0.028(3) 0.021(3) 0.001(2) 0.002(2) 0.003(3)
C11 0.040(4) 0.031(4) 0.023(3) 0.010(3) 0.002(3) 0.002(3)
C12 0.037(4) 0.037(4) 0.028(4) 0.005(3) 0.000(3) 0.000(3)
C13 0.067(6) 0.042(4) 0.035(4) -0.004(3) -0.005(4) 0.003(4)
C14 0.048(5) 0.049(5) 0.056(5) 0.009(4) -0.008(4) -0.007(4)
C15 0.019(3) 0.024(3) 0.023(3) 0.003(2) 0.010(2) 0.001(2)
C16 0.023(3) 0.029(3) 0.025(3) 0.005(2) 0.002(3) 0.002(3)
C17 0.022(3) 0.030(3) 0.038(4) 0.000(3) 0.000(3) -0.002(3)
C18 0.021(4) 0.044(4) 0.039(4) 0.000(3) 0.011(3) -0.001(3)
C19 0.023(3) 0.032(3) 0.027(3) 0.004(2) 0.012(3) 0.001(3)
C20 0.023(3) 0.027(3) 0.017(3) 0.002(2) 0.007(2) 0.001(2)
C21 0.017(3) 0.029(3) 0.021(3) -0.007(2) 0.004(2) -0.003(2)
C22 0.028(4) 0.019(3) 0.021(3) 0.000(2) 0.000(3) 0.004(2)
C23 0.027(4) 0.043(4) 0.033(4) -0.011(3) 0.007(3) 0.009(3)
C24 0.038(4) 0.050(5) 0.039(4) -0.007(3) 0.011(3) -0.010(3)
C25 0.058(5) 0.051(5) 0.042(5) -0.016(4) 0.004(4) -0.008(4)
C26 0.063(6) 0.063(5) 0.036(4) -0.003(4) 0.006(4) -0.008(4)
C27 0.017(3) 0.020(3) 0.021(3) -0.005(2) 0.001(2) 0.002(2)
C28 0.026(3) 0.025(3) 0.026(3) -0.005(2) 0.008(3) -0.001(3)
C29 0.028(4) 0.020(3) 0.030(4) -0.005(2) 0.003(3) 0.001(2)
C30 0.028(3) 0.014(3) 0.031(3) -0.001(2) 0.000(3) 0.000(3)
C31 0.029(3) 0.021(3) 0.025(3) -0.003(2) 0.004(3) -0.001(3)
C32 0.021(3) 0.013(3) 0.025(3) -0.005(2) 0.003(2) -0.002(2)
Cl1 0.0267(9) 0.0565(11) 0.0358(10) 0.0089(8) 0.0102(7) 0.0031(8)
O13 0.023(3) 0.074(4) 0.048(3) -0.002(3) 0.013(2) -0.009(2)
O14 0.038(3) 0.107(5) 0.049(4) 0.030(3) -0.003(3) -0.015(3)
O15 0.109(5) 0.090(5) 0.052(4) 0.005(3) 0.034(4) 0.058(4)
O16 0.049(3) 0.070(4) 0.067(4) 0.030(3) -0.005(3) -0.021(3)
Cl2 0.138(3) 0.0281(14) 0.086(2) 0.000 0.059(2) 0.000
O17 0.160(14) 0.043(7) 0.082(9) -0.024(6) 0.054(9) -0.035(8)
O18 0.143(5) 0.121(12) 0.053(8) 0.026(8) 0.048(6) 0.053(9)
O19 0.084(8) 0.053(6) 0.084(5) 0.008(4) 0.034(7) -0.012(5)
O20 0.075(2) 0.075(2) 0.069(2) -0.0003(10) 0.0135(11) 0.0009(10)
O21 0.139(17) 0.102(13) 0.112(14) 0.006(10) 0.064(12) 0.031(12)
O23 0.13(2) 0.15(3) 0.20(3) 0.000 0.12(2) 0.000
O22 0.09(2) 0.061(17) 0.09(2) 0.003(15) 0.033(17) -0.038(16)

loop_
_atom_type_symbol
_atom_type_description
_atom_type_scat_dispersion_real
_atom_type_scat_dispersion_imag
_atom_type_scat_source
C C 0.0033 0.0016 'International Tables Vol C Tables 4.2.6.8 and 6.1.1.4'
H H 0.0000 0.0000 'International Tables Vol C Tables 4.2.6.8 and 6.1.1.4'
N N 0.0061 0.0033 'International Tables Vol C Tables 4.2.6.8 and 6.1.1.4'
O O 0.0106 0.0060 'International Tables Vol C Tables 4.2.6.8 and 6.1.1.4'
Cl Cl 0.1484 0.1585 'International Tables Vol C Tables 4.2.6.8 and 6.1.1.4'
Ni Ni 0.3393 1.1124 'International Tables Vol C Tables 4.2.6.8 and 6.1.1.4'
Gd Gd -0.1653 3.9035 'International Tables Vol C Tables 4.2.6.8 and 6.1.1.4'

loop_
_geom_angle_atom_site_label_1
_geom_angle_atom_site_label_2
_geom_angle_atom_site_label_3
_geom_angle
_geom_angle_site_symmetry_1
_geom_angle_site_symmetry_3
O3 Gd1 O1 116.29(10) . 2_656
O3 Gd1 O1 116.29(10) . .
O1 Gd1 O1 127.4(2) 2_656 .
O3 Gd1 O4 70.78(10) . .
O1 Gd1 O4 128.17(14) 2_656 .
O1 Gd1 O4 70.95(14) . .
O3 Gd1 O4 70.78(10) . 2_656
O1 Gd1 O4 70.95(14) 2_656 2_656
O1 Gd1 O4 128.17(14) . 2_656
O4 Gd1 O4 141.6(2) . 2_656
O3 Gd1 O12 138.79(11) . 3_666
O1 Gd1 O12 69.19(14) 2_656 3_666
O1 Gd1 O12 71.86(16) . 3_666
O4 Gd1 O12 140.95(16) . 3_666
O4 Gd1 O12 73.67(16) 2_656 3_666
O3 Gd1 O12 138.79(11) . 4_566
O1 Gd1 O12 71.86(15) 2_656 4_566
O1 Gd1 O12 69.19(14) . 4_566
O4 Gd1 O12 73.67(16) . 4_566
O4 Gd1 O12 140.95(16) 2_656 4_566
O12 Gd1 O12 82.4(2) 3_666 4_566
O3 Gd1 O2 70.65(8) . 2_656
O1 Gd1 O2 64.22(12) 2_656 2_656
O1 Gd1 O2 136.76(13) . 2_656
O4 Gd1 O2 72.29(13) . 2_656
O4 Gd1 O2 94.94(14) 2_656 2_656
O12 Gd1 O2 133.18(13) 3_666 2_656
O12 Gd1 O2 79.29(14) 4_566 2_656
O3 Gd1 O2 70.65(8) . .
O1 Gd1 O2 136.76(13) 2_656 .
O1 Gd1 O2 64.22(12) . .
O4 Gd1 O2 94.94(14) . .
O4 Gd1 O2 72.29(13) 2_656 .
O12 Gd1 O2 79.29(14) 3_666 .
O12 Gd1 O2 133.18(13) 4_566 .
O2 Gd1 O2 141.30(17) 2_656 .
N3 Ni1 N1 173.5(2) . .
N3 Ni1 N2 91.81(19) . .
N1 Ni1 N2 86.31(19) . .
N3 Ni1 N4 87.2(2) . .
N1 Ni1 N4 94.81(19) . .
N2 Ni1 N4 178.53(19) . .
C1 O1 Gd1 123.1(4) . .
C2 O2 Gd1 119.5(4) . .
C10 O6 C11 115.3(5) . .
C12 O7 C13 115.9(5) . .
C14 O8 H8 109.5 . .
C22 O10 C23 117.4(5) . .
C25 O11 C24 112.8(6) . .
C26 O12 Gd1 126.0(4) . 3_666
C26 O12 H12 117.0 . .
Gd1 O12 H12 117.0 3_666 .
C1 N1 C32 121.0(5) . .
C1 N1 Ni1 109.5(4) . .
C32 N1 Ni1 128.3(4) . .
C2 N2 C3 122.2(5) . .
C2 N2 Ni1 111.1(4) . .
C3 N2 Ni1 126.6(4) . .
C9 N3 C15 120.2(5) . .
C9 N3 Ni1 129.2(4) . .
C15 N3 Ni1 109.7(3) . .
C21 N4 C20 122.4(5) . .
C21 N4 Ni1 126.2(4) . .
C20 N4 Ni1 110.9(3) . .
O1 C1 N1 129.3(5) . .
O1 C1 C2 116.4(5) . .
N1 C1 C2 114.2(5) . .
O2 C2 N2 131.0(5) . .
O2 C2 C1 116.5(5) . .
N2 C2 C1 112.5(5) . .
C4 C3 N2 121.9(5) . .
C4 C3 C8 118.0(5) . .
N2 C3 C8 120.0(5) . .
C3 C4 C5 120.8(5) . .
C3 C4 H4 119.6 . .
C5 C4 H4 119.6 . .
C6 C5 C4 121.0(6) . .
C6 C5 H5 119.5 . .
C4 C5 H5 119.5 . .
C7 C6 C5 118.6(5) . .
C7 C6 H6 120.7 . .
C5 C6 H6 120.7 . .
C6 C7 C8 121.9(5) . .
C6 C7 H7 119.0 . .
C8 C7 H7 119.0 . .
C7 C8 C3 119.5(5) . .
C7 C8 C9 119.0(5) . .
C3 C8 C9 121.5(5) . .
N3 C9 C8 124.3(5) . .
N3 C9 C10 119.1(5) . .
C8 C9 C10 116.6(5) . .
O5 C10 O6 126.3(5) . .
O5 C10 C9 122.9(5) . .
O6 C10 C9 110.7(5) . .
O6 C11 C12 106.9(5) . .
O6 C11 H11A 110.3 . .
C12 C11 H11A 110.3 . .
O6 C11 H11B 110.3 . .
C12 C11 H11B 110.3 . .
H11A C11 H11B 108.6 . .
O7 C12 C11 106.7(5) . .
O7 C12 H12A 110.4 . .
C11 C12 H12A 110.4 . .
O7 C12 H12B 110.4 . .
C11 C12 H12B 110.4 . .
H12A C12 H12B 108.6 . .
O7 C13 C14 113.2(6) . .
O7 C13 H13A 108.9 . .
C14 C13 H13A 108.9 . .
O7 C13 H13B 108.9 . .
C14 C13 H13B 108.9 . .
H13A C13 H13B 107.8 . .
O8 C14 C13 108.4(6) . .
O8 C14 H14A 110.0 . .
C13 C14 H14A 110.0 . .
O8 C14 H14B 110.0 . .
C13 C14 H14B 110.0 . .
H14A C14 H14B 108.4 . .
N3 C15 C16 107.8(4) . .
N3 C15 C20 106.1(4) . .
C16 C15 C20 113.4(5) . .
N3 C15 H15 109.8 . .
C16 C15 H15 109.8 . .
C20 C15 H15 109.8 . .
C15 C16 C17 112.6(5) . .
C15 C16 H16A 109.1 . .
C17 C16 H16A 109.1 . .
C15 C16 H16B 109.1 . .
C17 C16 H16B 109.1 . .
H16A C16 H16B 107.8 . .
C18 C17 C16 112.0(5) . .
C18 C17 H17A 109.2 . .
C16 C17 H17A 109.2 . .
C18 C17 H17B 109.2 . .
C16 C17 H17B 109.2 . .
H17A C17 H17B 107.9 . .
C17 C18 C19 110.6(5) . .
C17 C18 H18A 109.5 . .
C19 C18 H18A 109.5 . .
C17 C18 H18B 109.5 . .
C19 C18 H18B 109.5 . .
H18A C18 H18B 108.1 . .
C18 C19 C20 113.0(5) . .
C18 C19 H19A 109.0 . .
C20 C19 H19A 109.0 . .
C18 C19 H19B 109.0 . .
C20 C19 H19B 109.0 . .
H19A C19 H19B 107.8 . .
N4 C20 C15 105.6(4) . .
N4 C20 C19 118.4(5) . .
C15 C20 C19 107.2(5) . .
N4 C20 H20 108.4 . .
C15 C20 H20 108.4 . .
C19 C20 H20 108.4 . .
N4 C21 C27 125.1(5) . .
N4 C21 C22 121.6(5) . .
C27 C21 C22 113.0(5) . .
O9 C22 O10 125.8(5) . .
O9 C22 C21 122.1(5) . .
O10 C22 C21 112.0(5) . .
O10 C23 C24 111.7(5) . .
O10 C23 H23A 109.3 . .
C24 C23 H23A 109.3 . .
O10 C23 H23B 109.3 . .
C24 C23 H23B 109.3 . .
H23A C23 H23B 107.9 . .
O11 C24 C23 111.4(5) . .
O11 C24 H24A 109.4 . .
C23 C24 H24A 109.4 . .
O11 C24 H24B 109.4 . .
C23 C24 H24B 109.4 . .
H24A C24 H24B 108.0 . .
O11 C25 C26 108.6(6) . .
O11 C25 H25A 110.0 . .
C26 C25 H25A 110.0 . .
O11 C25 H25B 110.0 . .
C26 C25 H25B 110.0 . .
H25A C25 H25B 108.4 . .
C25 C26 O12 111.6(6) . .
C25 C26 H26A 109.3 . .
O12 C26 H26A 109.3 . .
C25 C26 H26B 109.3 . .
O12 C26 H26B 109.3 . .
H26A C26 H26B 108.0 . .
C28 C27 C32 117.1(5) . .
C28 C27 C21 118.4(5) . .
C32 C27 C21 124.5(5) . .
C29 C28 C27 123.8(6) . .
C29 C28 H28 118.1 . .
C27 C28 H28 118.1 . .
C28 C29 C30 118.6(6) . .
C28 C29 H29 120.7 . .
C30 C29 H29 120.7 . .
C29 C30 C31 120.3(6) . .
C29 C30 H30 119.9 . .
C31 C30 H30 119.9 . .
C30 C31 C32 121.4(6) . .
C30 C31 H31 119.3 . .
C32 C31 H31 119.3 . .
C31 C32 N1 121.1(5) . .
C31 C32 C27 118.7(5) . .
N1 C32 C27 120.1(5) . .
O15 Cl1 O16 110.1(4) . .
O15 Cl1 O13 109.2(4) . .
O16 Cl1 O13 109.3(3) . .
O15 Cl1 O14 109.8(4) . .
O16 Cl1 O14 110.0(3) . .
O13 Cl1 O14 108.4(3) . .
O20 Cl2 O20 175.5(14) . 2_655
O20 Cl2 O19 53.9(7) . 2_655
O20 Cl2 O19 122.2(9) 2_655 2_655
O20 Cl2 O19 122.2(9) . .
O20 Cl2 O19 53.9(7) 2_655 .
O19 Cl2 O19 88.5(10) 2_655 .
O20 Cl2 O17 126.5(9) . .
O20 Cl2 O17 57.5(8) 2_655 .
O19 Cl2 O17 176.6(8) 2_655 .
O19 Cl2 O17 93.7(7) . .
O20 Cl2 O17 57.5(8) . 2_655
O20 Cl2 O17 126.5(9) 2_655 2_655
O19 Cl2 O17 93.7(7) 2_655 2_655
O19 Cl2 O17 176.6(8) . 2_655
O17 Cl2 O17 84.4(11) . 2_655
O20 Cl2 O18 71.7(8) . 2_655
O20 Cl2 O18 108.7(8) 2_655 2_655
O19 Cl2 O18 106.2(7) 2_655 2_655
O19 Cl2 O18 81.7(8) . 2_655
O17 Cl2 O18 76.8(8) . 2_655
O17 Cl2 O18 95.2(9) 2_655 2_655
O20 Cl2 O18 108.7(8) . .
O20 Cl2 O18 71.7(8) 2_655 .
O19 Cl2 O18 81.7(8) 2_655 .
O19 Cl2 O18 106.2(7) . .
O17 Cl2 O18 95.2(9) . .
O17 Cl2 O18 76.8(8) 2_655 .
O18 Cl2 O18 169.3(12) 2_655 .
O20 O17 Cl2 50.6(7) 2_655 .
Cl2 O18 O20 45.1(7) . 2_655
O20 O19 Cl2 52.5(8) 2_655 .
Cl2 O20 O19 73.6(10) . 2_655
Cl2 O20 O17 71.9(9) . 2_655
O19 O20 O17 114.9(14) 2_655 2_655
Cl2 O20 O18 63.2(7) . 2_655
O19 O20 O18 113.0(13) 2_655 2_655
O17 O20 O18 97.7(12) 2_655 2_655
O22 O23 O21 47.1(12) 2_755 2_755

loop_
_geom_bond_atom_site_label_1
_geom_bond_atom_site_label_2
_geom_bond_distance
_geom_bond_site_symmetry_2
Gd1 O3 2.405(6) .
Gd1 O1 2.422(4) 2_656
Gd1 O1 2.422(4) .
Gd1 O4 2.433(4) .
Gd1 O4 2.433(4) 2_656
Gd1 O12 2.471(4) 3_666
Gd1 O12 2.471(4) 4_566
Gd1 O2 2.526(4) 2_656
Gd1 O2 2.526(4) .
Ni1 N3 1.857(5) .
Ni1 N1 1.869(5) .
Ni1 N2 1.881(4) .
Ni1 N4 1.901(5) .
O1 C1 1.257(6) .
O2 C2 1.247(6) .
O5 C10 1.197(7) .
O6 C10 1.328(6) .
O6 C11 1.445(6) .
O7 C12 1.419(7) .
O7 C13 1.420(8) .
O8 C14 1.456(8) .
O8 H8 0.8400 .
O9 C22 1.205(6) .
O10 C22 1.345(7) .
O10 C23 1.475(7) .
O11 C25 1.400(8) .
O11 C24 1.448(8) .
O12 C26 1.565(9) .
O12 Gd1 2.471(4) 3_666
O12 H12 0.9500 .
N1 C1 1.325(7) .
N1 C32 1.410(7) .
N2 C2 1.320(6) .
N2 C3 1.401(7) .
N3 C9 1.291(7) .
N3 C15 1.476(7) .
N4 C21 1.302(7) .
N4 C20 1.509(7) .
C1 C2 1.515(8) .
C3 C4 1.392(8) .
C3 C8 1.426(7) .
C4 C5 1.396(8) .
C4 H4 0.9500 .
C5 C6 1.393(8) .
C5 H5 0.9500 .
C6 C7 1.371(8) .
C6 H6 0.9500 .
C7 C8 1.397(8) .
C7 H7 0.9500 .
C8 C9 1.444(8) .
C9 C10 1.515(7) .
C11 C12 1.489(8) .
C11 H11A 0.9900 .
C11 H11B 0.9900 .
C12 H12A 0.9900 .
C12 H12B 0.9900 .
C13 C14 1.485(10) .
C13 H13A 0.9900 .
C13 H13B 0.9900 .
C14 H14A 0.9900 .
C14 H14B 0.9900 .
C15 C16 1.511(8) .
C15 C20 1.516(8) .
C15 H15 1.0000 .
C16 C17 1.514(8) .
C16 H16A 0.9900 .
C16 H16B 0.9900 .
C17 C18 1.510(9) .
C17 H17A 0.9900 .
C17 H17B 0.9900 .
C18 C19 1.519(8) .
C18 H18A 0.9900 .
C18 H18B 0.9900 .
C19 C20 1.541(8) .
C19 H19A 0.9900 .
C19 H19B 0.9900 .
C20 H20 1.0000 .
C21 C27 1.464(8) .
C21 C22 1.511(8) .
C23 C24 1.486(9) .
C23 H23A 0.9900 .
C23 H23B 0.9900 .
C24 H24A 0.9900 .
C24 H24B 0.9900 .
C25 C26 1.522(10) .
C25 H25A 0.9900 .
C25 H25B 0.9900 .
C26 H26A 0.9900 .
C26 H26B 0.9900 .
C27 C28 1.408(8) .
C27 C32 1.416(7) .
C28 C29 1.364(8) .
C28 H28 0.9500 .
C29 C30 1.379(8) .
C29 H29 0.9500 .
C30 C31 1.387(8) .
C30 H30 0.9500 .
C31 C32 1.405(8) .
C31 H31 0.9500 .
Cl1 O15 1.419(6) .
Cl1 O16 1.420(5) .
Cl1 O13 1.429(5) .
Cl1 O14 1.435(5) .
Cl2 O20 1.218(13) .
Cl2 O20 1.218(13) 2_655
Cl2 O19 1.473(12) 2_655
Cl2 O19 1.473(12) .
Cl2 O17 1.498(11) .
Cl2 O17 1.498(11) 2_655
Cl2 O18 1.536(16) 2_655
Cl2 O18 1.536(16) .
O17 O20 1.330(16) 2_655
O18 O20 1.633(19) 2_655
O19 O20 1.240(16) 2_655
O20 O19 1.240(16) 2_655
O20 O17 1.330(16) 2_655
O20 O18 1.63(2) 2_655
O23 O22 1.31(3) 2_755
O23 O21 1.488(18) 2_755
O22 O22 1.61(6) 2_755

loop_
_geom_torsion_atom_site_label_1
_geom_torsion_atom_site_label_2
_geom_torsion_atom_site_label_3
_geom_torsion_atom_site_label_4
_geom_torsion
_geom_torsion_site_symmetry_1
_geom_torsion_site_symmetry_4
O3 Gd1 O1 C1 -46.6(4) . .
O1 Gd1 O1 C1 133.4(4) 2_656 .
O4 Gd1 O1 C1 -102.6(4) . .
O4 Gd1 O1 C1 38.9(5) 2_656 .
O12 Gd1 O1 C1 89.6(4) 3_666 .
O12 Gd1 O1 C1 178.2(5) 4_566 .
O2 Gd1 O1 C1 -135.8(4) 2_656 .
O2 Gd1 O1 C1 2.9(4) . .
O3 Gd1 O2 C2 129.1(4) . .
O1 Gd1 O2 C2 -122.7(4) 2_656 .
O1 Gd1 O2 C2 -4.6(4) . .
O4 Gd1 O2 C2 61.5(4) . .
O4 Gd1 O2 C2 -155.6(4) 2_656 .
O12 Gd1 O2 C2 -79.5(4) 3_666 .
O12 Gd1 O2 C2 -10.7(5) 4_566 .
O2 Gd1 O2 C2 129.1(4) 2_656 .
N3 Ni1 N1 C1 50(2) . .
N2 Ni1 N1 C1 -23.0(4) . .
N4 Ni1 N1 C1 157.9(4) . .
N3 Ni1 N1 C32 -117.3(17) . .
N2 Ni1 N1 C32 169.3(5) . .
N4 Ni1 N1 C32 -9.7(5) . .
N3 Ni1 N2 C2 -153.3(4) . .
N1 Ni1 N2 C2 20.5(4) . .
N4 Ni1 N2 C2 160(7) . .
N3 Ni1 N2 C3 26.2(4) . .
N1 Ni1 N2 C3 -160.0(4) . .
N4 Ni1 N2 C3 -21(8) . .
N1 Ni1 N3 C9 -84.1(19) . .
N2 Ni1 N3 C9 -11.1(5) . .
N4 Ni1 N3 C9 167.8(5) . .
N1 Ni1 N3 C15 84.6(19) . .
N2 Ni1 N3 C15 157.6(4) . .
N4 Ni1 N3 C15 -23.5(4) . .
N3 Ni1 N4 C21 -175.9(5) . .
N1 Ni1 N4 C21 10.3(5) . .
N2 Ni1 N4 C21 -129(7) . .
N3 Ni1 N4 C20 -3.8(4) . .
N1 Ni1 N4 C20 -177.7(4) . .
N2 Ni1 N4 C20 43(8) . .
Gd1 O1 C1 N1 -177.8(4) . .
Gd1 O1 C1 C2 -1.4(7) . .
C32 N1 C1 O1 6.1(9) . .
Ni1 N1 C1 O1 -162.6(5) . .
C32 N1 C1 C2 -170.3(5) . .
Ni1 N1 C1 C2 21.0(6) . .
Gd1 O2 C2 N2 -175.3(5) . .
Gd1 O2 C2 C1 5.7(6) . .
C3 N2 C2 O2 -11.9(9) . .
Ni1 N2 C2 O2 167.7(5) . .
C3 N2 C2 C1 167.1(5) . .
Ni1 N2 C2 C1 -13.3(6) . .
O1 C1 C2 O2 -3.0(8) . .
N1 C1 C2 O2 173.9(5) . .
O1 C1 C2 N2 177.8(5) . .
N1 C1 C2 N2 -5.2(7) . .
C2 N2 C3 C4 -26.7(8) . .
Ni1 N2 C3 C4 153.7(4) . .
C2 N2 C3 C8 156.7(5) . .
Ni1 N2 C3 C8 -22.8(7) . .
N2 C3 C4 C5 -173.4(5) . .
C8 C3 C4 C5 3.2(8) . .
C3 C4 C5 C6 -2.2(9) . .
C4 C5 C6 C7 -1.4(9) . .
C5 C6 C7 C8 4.2(8) . .
C6 C7 C8 C3 -3.2(8) . .
C6 C7 C8 C9 175.5(5) . .
C4 C3 C8 C7 -0.6(8) . .
N2 C3 C8 C7 176.1(5) . .
C4 C3 C8 C9 -179.2(5) . .
N2 C3 C8 C9 -2.5(8) . .
C15 N3 C9 C8 -175.7(5) . .
Ni1 N3 C9 C8 -8.0(8) . .
C15 N3 C9 C10 4.9(7) . .
Ni1 N3 C9 C10 172.5(4) . .
C7 C8 C9 N3 -160.1(5) . .
C3 C8 C9 N3 18.5(8) . .
C7 C8 C9 C10 19.4(7) . .
C3 C8 C9 C10 -162.0(5) . .
C11 O6 C10 O5 3.3(9) . .
C11 O6 C10 C9 -174.0(5) . .
N3 C9 C10 O5 -87.1(7) . .
C8 C9 C10 O5 93.3(7) . .
N3 C9 C10 O6 90.2(6) . .
C8 C9 C10 O6 -89.3(6) . .
C10 O6 C11 C12 -162.9(5) . .
C13 O7 C12 C11 174.7(5) . .
O6 C11 C12 O7 -171.4(5) . .
C12 O7 C13 C14 77.4(8) . .
O7 C13 C14 O8 62.7(8) . .
C9 N3 C15 C16 93.0(6) . .
Ni1 N3 C15 C16 -76.9(4) . .
C9 N3 C15 C20 -145.2(5) . .
Ni1 N3 C15 C20 44.9(5) . .
N3 C15 C16 C17 171.3(5) . .
C20 C15 C16 C17 54.2(6) . .
C15 C16 C17 C18 -51.3(7) . .
C16 C17 C18 C19 52.5(7) . .
C17 C18 C19 C20 -57.3(7) . .
C21 N4 C20 C15 -158.8(5) . .
Ni1 N4 C20 C15 28.9(5) . .
C21 N4 C20 C19 -38.8(7) . .
Ni1 N4 C20 C19 148.8(4) . .
N3 C15 C20 N4 -46.3(6) . .
C16 C15 C20 N4 71.8(6) . .
N3 C15 C20 C19 -173.5(4) . .
C16 C15 C20 C19 -55.4(6) . .
C18 C19 C20 N4 -61.7(7) . .
C18 C19 C20 C15 57.5(6) . .
C20 N4 C21 C27 -178.6(5) . .
Ni1 N4 C21 C27 -7.4(8) . .
C20 N4 C21 C22 -5.2(8) . .
Ni1 N4 C21 C22 166.0(4) . .
C23 O10 C22 O9 -8.8(8) . .
C23 O10 C22 C21 167.3(5) . .
N4 C21 C22 O9 -76.0(8) . .
C27 C21 C22 O9 98.1(6) . .
N4 C21 C22 O10 107.8(6) . .
C27 C21 C22 O10 -78.1(6) . .
C22 O10 C23 C24 97.9(6) . .
C25 O11 C24 C23 -82.8(7) . .
O10 C23 C24 O11 -69.0(7) . .
C24 O11 C25 C26 175.6(6) . .
O11 C25 C26 O12 -87.6(7) . .
Gd1 O12 C26 C25 -105.0(6) 3_666 .
N4 C21 C27 C28 179.3(5) . .
C22 C21 C27 C28 5.4(7) . .
N4 C21 C27 C32 0.1(9) . .
C22 C21 C27 C32 -173.7(5) . .
C32 C27 C28 C29 -1.2(9) . .
C21 C27 C28 C29 179.6(5) . .
C27 C28 C29 C30 2.9(9) . .
C28 C29 C30 C31 -1.7(9) . .
C29 C30 C31 C32 -1.3(9) . .
C30 C31 C32 N1 179.5(5) . .
C30 C31 C32 C27 2.9(9) . .
C1 N1 C32 C31 23.0(8) . .
Ni1 N1 C32 C31 -170.7(4) . .
C1 N1 C32 C27 -160.5(5) . .
Ni1 N1 C32 C27 5.9(7) . .
C28 C27 C32 C31 -1.7(8) . .
C21 C27 C32 C31 177.4(5) . .
C28 C27 C32 N1 -178.3(5) . .
C21 C27 C32 N1 0.8(8) . .
O20 Cl2 O17 O20 177.6(7) . 2_655
O19 Cl2 O17 O20 -87(12) 2_655 2_655
O19 Cl2 O17 O20 42.2(10) . 2_655
O17 Cl2 O17 O20 -140.5(13) 2_655 2_655
O18 Cl2 O17 O20 122.8(11) 2_655 2_655
O18 Cl2 O17 O20 -64.4(10) . 2_655
O20 Cl2 O18 O20 -175.2(14) . 2_655
O19 Cl2 O18 O20 -128.0(10) 2_655 2_655
O19 Cl2 O18 O20 -42.0(9) . 2_655
O17 Cl2 O18 O20 53.3(9) . 2_655
O17 Cl2 O18 O20 136.2(10) 2_655 2_655
O18 Cl2 O18 O20 94.2(7) 2_655 2_655
O20 Cl2 O19 O20 177.3(8) . 2_655
O19 Cl2 O19 O20 132.8(12) 2_655 2_655
O17 Cl2 O19 O20 -44.6(10) . 2_655
O17 Cl2 O19 O20 -98(12) 2_655 2_655
O18 Cl2 O19 O20 -120.6(10) 2_655 2_655
O18 Cl2 O19 O20 51.9(11) . 2_655
O20 Cl2 O20 O19 -30.8(8) 2_655 2_655
O19 Cl2 O20 O19 -60.1(14) . 2_655
O17 Cl2 O20 O19 175.8(10) . 2_655
O17 Cl2 O20 O19 123.9(13) 2_655 2_655
O18 Cl2 O20 O19 -127.2(11) 2_655 2_655
O18 Cl2 O20 O19 64.1(11) . 2_655
O20 Cl2 O20 O17 -154.7(9) 2_655 2_655
O19 Cl2 O20 O17 -123.9(13) 2_655 2_655
O19 Cl2 O20 O17 176.0(9) . 2_655
O17 Cl2 O20 O17 51.9(17) . 2_655
O18 Cl2 O20 O17 108.9(11) 2_655 2_655
O18 Cl2 O20 O17 -59.8(11) . 2_655
O20 Cl2 O20 O18 96.4(7) 2_655 2_655
O19 Cl2 O20 O18 127.2(11) 2_655 2_655
O19 Cl2 O20 O18 67.1(10) . 2_655
O17 Cl2 O20 O18 -56.9(12) . 2_655
O17 Cl2 O20 O18 -108.9(11) 2_655 2_655
O18 Cl2 O20 O18 -168.7(13) . 2_655
